data_1504679
loop_
_publ_author_name
'Yao, Jiayao'
'Xiao, Zuo'
'Gan, Liangbing'
'Yang, Dazhi'
'Wang, Zheming'

_publ_section_title
;
 Towards the rational synthesis of norfullerenes. controlled deletion of
 one carbon atom from C60 and preparation of
 2,5,9-trioxo-1-nor(C60-Ih)[5,6]fullerene C59(O)3 derivatives.
;
_journal_issue 10
_journal_name_full 'Organic letters'
_journal_page_first 2003
_journal_page_last 2006
_journal_paper_doi 10.1021/ol800611r
_journal_volume 10
_journal_year 2008
_chemical_formula_sum 'C77.5 H30 Br2 O7'
_chemical_formula_weight 1232.83
_chemical_name_systematic
; 
 ? 
;
_space_group_IT_number 14
_symmetry_cell_setting monoclinic
_symmetry_space_group_name_Hall '-P 2ybc'
_symmetry_space_group_name_H-M 'P 1 21/c 1'
_atom_sites_solution_hydrogens geom
_atom_sites_solution_primary direct
_atom_sites_solution_secondary difmap
_audit_creation_method SHELXL-97
_cell_angle_alpha 90.00
_cell_angle_beta 115.4780(10)
_cell_angle_gamma 90.00
_cell_formula_units_Z 4
_cell_length_a 11.11390(10)
_cell_length_b 19.6406(3)
_cell_length_c 25.1105(5)
_cell_measurement_reflns_used 34595
_cell_measurement_temperature 200
_cell_measurement_theta_max 26.022
_cell_measurement_theta_min 3.395
_cell_volume 4948.17(14)
_computing_cell_refinement 'HKL Scalepack (Otwinowski & Minor, 1997)'
_computing_data_collection 'KappaCCD (Nonius B. V., 1998)'
_computing_data_reduction 'HKL Denzo (Otwinowski & Minor, 1997) & maXus (Mackay et al., 1998)'
_computing_molecular_graphics 'Bruker SHELXTL V5.1 (Sheldrick, 1998)'
_computing_publication_material 'SHELXL-97 (Sheldrick, 1997)'
_computing_structure_refinement 'SHELXL-97 (Sheldrick, 1997)'
_computing_structure_solution 'SHELXS-97 (Sheldrick, 1997)'
_diffrn_ambient_temperature 200
_diffrn_detector_area_resol_mean 9
_diffrn_measured_fraction_theta_full 0.995
_diffrn_measured_fraction_theta_max 0.995
_diffrn_measurement_device_type 'NONIUS KappaCCD'
_diffrn_measurement_method CCD
_diffrn_radiation_monochromator graphite
_diffrn_radiation_source 'fine-focus sealed tube'
_diffrn_radiation_type MoK\a
_diffrn_radiation_wavelength 0.71073
_diffrn_reflns_av_R_equivalents 0.0696
_diffrn_reflns_av_sigmaI/netI 0.0615
_diffrn_reflns_limit_h_max 13
_diffrn_reflns_limit_h_min -13
_diffrn_reflns_limit_k_max 24
_diffrn_reflns_limit_k_min -24
_diffrn_reflns_limit_l_max 29
_diffrn_reflns_limit_l_min -30
_diffrn_reflns_number 64883
_diffrn_reflns_theta_full 26.03
_diffrn_reflns_theta_max 26.03
_diffrn_reflns_theta_min 3.40
_diffrn_standards_decay_% none
_exptl_absorpt_coefficient_mu 1.709
_exptl_absorpt_correction_T_max 0.845
_exptl_absorpt_correction_T_min 0.711
_exptl_absorpt_correction_type multi-scan
_exptl_absorpt_process_details
;
multi-scan from symmetry-related measurements 
 Sortav (Blessing 1995, 1997)
;
_exptl_crystal_colour red
_exptl_crystal_density_diffrn 1.655
_exptl_crystal_density_method 'not measured'
_exptl_crystal_description plate
_exptl_crystal_F_000 2484
_exptl_crystal_size_max 0.28
_exptl_crystal_size_mid 0.28
_exptl_crystal_size_min 0.10
_refine_diff_density_max 0.455
_refine_diff_density_min -0.544
_refine_diff_density_rms 0.071
_refine_ls_extinction_coef 0.00036(18)
_refine_ls_extinction_expression Fc^*^=kFc[1+0.001xFc^2^\l^3^/sin(2\q)]^-1/4^
_refine_ls_extinction_method SHELXL
_refine_ls_goodness_of_fit_ref 0.988
_refine_ls_hydrogen_treatment constr
_refine_ls_matrix_type full
_refine_ls_number_parameters 800
_refine_ls_number_reflns 9713
_refine_ls_number_restraints 61
_refine_ls_restrained_S_all 0.988
_refine_ls_R_factor_all 0.0738
_refine_ls_R_factor_gt 0.0397
_refine_ls_shift/su_max 0.002
_refine_ls_shift/su_mean 0.000
_refine_ls_structure_factor_coef Fsqd
_refine_ls_weighting_details 'calc w=1/[\s^2^(Fo^2^)+(0.0629P)^2^+0.0000P] where P=(Fo^2^+2Fc^2^)/3'
_refine_ls_weighting_scheme calc
_refine_ls_wR_factor_gt 0.0983
_refine_ls_wR_factor_ref 0.1068
_reflns_number_gt 6553
_reflns_number_total 9713
_reflns_threshold_expression >2sigma(I)
_cod_data_source_file ol800611r-file004.cif
_cod_data_source_block 07dec19a
_cod_depositor_comments
;
The following automatic conversions were performed:

'_symmetry_cell_setting' value 'Monoclinic' changed to 'monoclinic'
according to /home/saulius/struct/CIF-dictionaries/cif_core.dic
dictionary named 'cif_core.dic' version 2.4.1 from 2010-06-29.

Automatic conversion script
Id: cif_fix_values 1715 2011-07-08 13:25:40Z adriana 

The following automatic conversions were performed:

'_refine_ls_hydrogen_treatment' value 'constr.' was replaced with the
value 'constr' as specified in the replacement file
'src/cod-tools/trunk/data/replacement-values/replacement_values.lst'.

Automatic conversion script
Id: cif_fix_values 5376 2017-05-30 11:51:03Z andrius 
;
_cod_original_cell_volume 4948.17(13)
_cod_original_sg_symbol_H-M 'P 2(1)/c'
_cod_original_formula_sum 'C77.50 H30 Br2 O7'
_cod_database_code 1504679

loop_
_symmetry_equiv_pos_as_xyz
'x, y, z'
'-x, y+1/2, -z+1/2'
'-x, -y, -z'
'x, -y-1/2, z-1/2'

loop_
_atom_site_label
_atom_site_type_symbol
_atom_site_fract_x
_atom_site_fract_y
_atom_site_fract_z
_atom_site_U_iso_or_equiv
_atom_site_adp_type
_atom_site_occupancy
_atom_site_symmetry_multiplicity
_atom_site_calc_flag
_atom_site_refinement_flags
_atom_site_disorder_assembly
_atom_site_disorder_group
Br1 Br 0.47860(3) 0.393643(16) 0.364070(14) 0.03357(11) Uani 1 1 d . . .
Br2 Br 0.29507(3) 0.501072(16) 0.195287(15) 0.03777(12) Uani 1 1 d . . .
O1 O 0.3514(2) 0.24278(10) 0.25731(9) 0.0321(5) Uani 1 1 d . . .
O2 O 0.1250(2) 0.18512(10) 0.16131(10) 0.0377(6) Uani 1 1 d . . .
O3 O 0.2290(2) 0.30998(10) 0.14595(9) 0.0335(5) Uani 1 1 d . . .
O4 O 0.3159(2) 0.17308(9) 0.34349(9) 0.0303(5) Uani 1 1 d . . .
O5 O 0.4364(2) 0.21082(10) 0.38435(9) 0.0327(5) Uani 1 1 d . . .
O6 O 0.0026(2) 0.35307(10) 0.05219(8) 0.0314(5) Uani 1 1 d . . .
O7 O 0.0857(2) 0.41278(10) 0.05230(9) 0.0316(5) Uani 1 1 d . . .
C1 C 0.2804(3) 0.26830(14) 0.27626(12) 0.0235(7) Uani 1 1 d . . .
C2 C 0.2264(3) 0.22713(14) 0.31445(12) 0.0244(7) Uani 1 1 d . . .
C3 C 0.0876(3) 0.19431(13) 0.28352(13) 0.0251(7) Uani 1 1 d . . .
C4 C 0.0077(3) 0.18412(13) 0.22476(14) 0.0262(7) Uani 1 1 d . . .
C5 C 0.0323(3) 0.20106(14) 0.17076(13) 0.0276(7) Uani 1 1 d . . .
C6 C -0.0907(3) 0.24123(14) 0.13235(12) 0.0264(7) Uani 1 1 d . . .
C7 C -0.1027(3) 0.30434(14) 0.10703(12) 0.0262(7) Uani 1 1 d . . .
C8 C 0.0063(3) 0.35497(14) 0.10961(13) 0.0264(7) Uani 1 1 d . . .
C9 C 0.1513(3) 0.34255(14) 0.15712(13) 0.0250(7) Uani 1 1 d . . .
C10 C 0.1911(3) 0.37676(13) 0.21658(12) 0.0207(6) Uani 1 1 d . . .
C11 C 0.2468(3) 0.34448(13) 0.26865(12) 0.0209(6) Uani 1 1 d . . .
C12 C 0.2816(3) 0.38061(14) 0.32645(12) 0.0225(6) Uani 1 1 d . . .
C13 C 0.2346(3) 0.34069(14) 0.36583(12) 0.0239(7) Uani 1 1 d . . .
C14 C 0.2042(3) 0.27348(14) 0.35825(12) 0.0233(7) Uani 1 1 d . . .
C15 C 0.0961(3) 0.24813(14) 0.36917(13) 0.0262(7) Uani 1 1 d . . .
C16 C 0.0237(3) 0.19977(13) 0.32280(13) 0.0252(7) Uani 1 1 d . . .
C17 C -0.1129(3) 0.19375(14) 0.30353(14) 0.0303(7) Uani 1 1 d . . .
C18 C -0.1955(3) 0.18453(14) 0.24156(14) 0.0306(7) Uani 1 1 d . . .
C19 C -0.1349(3) 0.18271(13) 0.20384(13) 0.0273(7) Uani 1 1 d . . .
C20 C -0.1952(3) 0.21768(14) 0.14747(13) 0.0285(7) Uani 1 1 d . . .
C21 C -0.3128(3) 0.25288(15) 0.13278(13) 0.0296(7) Uani 1 1 d . . .
C22 C -0.3272(3) 0.31816(15) 0.10456(13) 0.0303(7) Uani 1 1 d . . .
C23 C -0.2231(3) 0.34321(15) 0.09377(13) 0.0278(7) Uani 1 1 d . . .
C24 C -0.1906(3) 0.41459(14) 0.10262(12) 0.0269(7) Uani 1 1 d . . .
C25 C -0.0506(3) 0.42146(14) 0.12147(12) 0.0248(7) Uani 1 1 d . . .
C26 C 0.0192(3) 0.46601(14) 0.16559(13) 0.0248(7) Uani 1 1 d . . .
C27 C 0.1575(3) 0.45215(13) 0.21249(13) 0.0225(6) Uani 1 1 d . . .
C28 C 0.1534(3) 0.48060(13) 0.26693(13) 0.0222(7) Uani 1 1 d . . .
C29 C 0.2096(3) 0.44755(13) 0.31978(13) 0.0234(7) Uani 1 1 d . . .
C30 C 0.1503(3) 0.45098(14) 0.36005(13) 0.0258(7) Uani 1 1 d . . .
C31 C 0.1643(3) 0.38569(15) 0.38788(12) 0.0273(7) Uani 1 1 d . . .
C32 C 0.0648(3) 0.36055(15) 0.40223(13) 0.0300(7) Uani 1 1 d . . .
C33 C 0.0288(3) 0.28966(16) 0.39174(13) 0.0301(7) Uani 1 1 d . . .
C34 C -0.1136(3) 0.28447(16) 0.37049(14) 0.0337(8) Uani 1 1 d . . .
C35 C -0.1842(3) 0.23713(15) 0.32702(15) 0.0334(8) Uani 1 1 d . . .
C36 C -0.3096(3) 0.25514(16) 0.27905(15) 0.0339(8) Uani 1 1 d . . .
C37 C -0.3175(3) 0.22266(15) 0.22616(15) 0.0323(8) Uani 1 1 d . . .
C38 C -0.3756(3) 0.25632(15) 0.17262(14) 0.0330(8) Uani 1 1 d . . .
C39 C -0.4295(3) 0.32365(16) 0.16903(15) 0.0348(8) Uani 1 1 d . . .
C40 C -0.3999(3) 0.36206(16) 0.12615(14) 0.0312(7) Uani 1 1 d . . .
C41 C -0.3670(3) 0.43065(16) 0.13620(14) 0.0340(8) Uani 1 1 d . . .
C42 C -0.2598(3) 0.45756(15) 0.12363(14) 0.0303(7) Uani 1 1 d . . .
C43 C -0.1881(3) 0.50672(13) 0.16816(14) 0.0294(7) Uani 1 1 d . . .
C44 C -0.0498(3) 0.50960(13) 0.18925(14) 0.0276(7) Uani 1 1 d . . .
C45 C 0.0331(3) 0.51820(13) 0.25140(14) 0.0270(7) Uani 1 1 d . . .
C46 C -0.0248(3) 0.52390(14) 0.29048(14) 0.0295(7) Uani 1 1 d . . .
C47 C 0.0352(3) 0.48923(14) 0.34665(14) 0.0318(8) Uani 1 1 d . . .
C48 C -0.0699(3) 0.46282(15) 0.36003(14) 0.0325(8) Uani 1 1 d . . .
C49 C -0.0558(3) 0.39946(16) 0.38693(13) 0.0332(8) Uani 1 1 d . . .
C50 C -0.1665(3) 0.35252(17) 0.36710(14) 0.0352(8) Uani 1 1 d . . .
C51 C -0.2870(3) 0.37021(18) 0.32107(16) 0.0380(8) Uani 1 1 d . . .
C52 C -0.3611(3) 0.32058(17) 0.27573(15) 0.0370(8) Uani 1 1 d . . .
C53 C -0.4222(3) 0.35563(16) 0.21974(16) 0.0355(8) Uani 1 1 d . . .
C54 C -0.3856(3) 0.42689(17) 0.23000(16) 0.0376(8) Uani 1 1 d . . .
C55 C -0.3595(3) 0.46336(15) 0.18902(15) 0.0356(8) Uani 1 1 d . . .
C56 C -0.2477(3) 0.51097(14) 0.20877(15) 0.0334(8) Uani 1 1 d . . .
C57 C -0.1686(3) 0.51948(15) 0.26897(16) 0.0361(8) Uani 1 1 d . . .
C58 C -0.1959(3) 0.48103(16) 0.31192(15) 0.0362(8) Uani 1 1 d . . .
C59 C -0.3030(3) 0.43558(17) 0.29262(16) 0.0370(8) Uani 1 1 d . . .
C60 C 0.5444(3) 0.16210(15) 0.41011(13) 0.0285(7) Uani 1 1 d . . .
C61 C 0.6582(3) 0.20994(17) 0.44660(14) 0.0390(8) Uani 1 1 d . . .
H61A H 0.6389 0.2315 0.4773 0.058 Uiso 1 1 calc R . .
H61B H 0.6674 0.2451 0.4209 0.058 Uiso 1 1 calc R . .
H61C H 0.7413 0.1840 0.4651 0.058 Uiso 1 1 calc R . .
C62 C 0.5112(3) 0.11209(17) 0.44789(15) 0.0426(9) Uani 1 1 d . . .
H62A H 0.4958 0.1370 0.4782 0.064 Uiso 1 1 calc R . .
H62B H 0.5857 0.0804 0.4669 0.064 Uiso 1 1 calc R . .
H62C H 0.4308 0.0866 0.4230 0.064 Uiso 1 1 calc R . .
C63 C 0.5698(3) 0.12731(17) 0.36198(16) 0.0439(9) Uani 1 1 d . . .
H63A H 0.4950 0.0970 0.3393 0.066 Uiso 1 1 calc R . .
H63B H 0.6521 0.1006 0.3799 0.066 Uiso 1 1 calc R . .
H63C H 0.5786 0.1618 0.3356 0.066 Uiso 1 1 calc R . .
C64 C 0.1302(3) 0.40201(15) 0.00647(13) 0.0312(7) Uani 1 1 d . . .
C65 C 0.2159(4) 0.46484(17) 0.01438(16) 0.0465(9) Uani 1 1 d . . .
H65A H 0.1603 0.5057 0.0067 0.070 Uiso 1 1 calc R . .
H65B H 0.2566 0.4631 -0.0133 0.070 Uiso 1 1 calc R . .
H65C H 0.2860 0.4663 0.0549 0.070 Uiso 1 1 calc R . .
C66 C 0.0097(4) 0.40039(17) -0.05327(14) 0.0417(9) Uani 1 1 d . . .
H66A H -0.0409 0.4428 -0.0590 0.063 Uiso 1 1 calc R . .
H66B H -0.0472 0.3617 -0.0547 0.063 Uiso 1 1 calc R . .
H66C H 0.0397 0.3957 -0.0845 0.063 Uiso 1 1 calc R . .
C67 C 0.2126(4) 0.33745(17) 0.01776(15) 0.0422(9) Uani 1 1 d . . .
H67A H 0.2893 0.3404 0.0564 0.063 Uiso 1 1 calc R . .
H67B H 0.2439 0.3321 -0.0130 0.063 Uiso 1 1 calc R . .
H67C H 0.1576 0.2982 0.0172 0.063 Uiso 1 1 calc R . .
C68 C 0.4115(5) 0.3874(2) 0.6725(2) 0.0760(14) Uani 1 1 d . . .
H68A H 0.3416 0.3556 0.6705 0.114 Uiso 1 1 calc R . .
H68B H 0.3820 0.4342 0.6733 0.114 Uiso 1 1 calc R . .
H68C H 0.4931 0.3785 0.7083 0.114 Uiso 1 1 calc R . .
C69 C 0.4384(4) 0.37784(19) 0.61978(19) 0.0539(10) Uani 1 1 d . . .
C70 C 0.3695(4) 0.32893(18) 0.5773(2) 0.0584(11) Uani 1 1 d . . .
H70 H 0.3046 0.3015 0.5822 0.070 Uiso 1 1 calc R . .
C71 C 0.3930(5) 0.3197(2) 0.5293(2) 0.0724(13) Uani 1 1 d . . .
H71 H 0.3457 0.2854 0.5015 0.087 Uiso 1 1 calc R . .
C72 C 0.4858(6) 0.3599(3) 0.5201(2) 0.0819(15) Uani 1 1 d . . .
H72 H 0.5023 0.3539 0.4863 0.098 Uiso 1 1 calc R . .
C73 C 0.5530(5) 0.4090(3) 0.5622(3) 0.0845(15) Uani 1 1 d . . .
H73 H 0.6156 0.4376 0.5567 0.101 Uiso 1 1 calc R . .
C74 C 0.5306(4) 0.41707(19) 0.6120(2) 0.0585(11) Uani 1 1 d . . .
H74 H 0.5797 0.4501 0.6409 0.070 Uiso 1 1 calc R . .
C75 C -0.1400(17) 0.4033(8) 0.5165(6) 0.147(7) Uani 0.50 1 d PDU A -1
H75A H -0.2335 0.4174 0.5010 0.221 Uiso 0.50 1 calc PR A -1
H75B H -0.1060 0.3939 0.5589 0.221 Uiso 0.50 1 calc PR A -1
H75C H -0.1332 0.3620 0.4960 0.221 Uiso 0.50 1 calc PR A -1
C76 C -0.062(3) 0.4576(14) 0.5072(9) 0.104(6) Uani 0.50 1 d PGDU A -1
C77 C 0.075(3) 0.4483(13) 0.5260(10) 0.117(8) Uani 0.50 1 d PGDU A -1
H77 H 0.1158 0.4073 0.5453 0.140 Uiso 0.50 1 calc PR A -1
C78 C 0.150(3) 0.4990(14) 0.5164(12) 0.110(8) Uani 0.50 1 d PGDU A -1
H78 H 0.2434 0.4927 0.5293 0.132 Uiso 0.50 1 calc PR A -1
C79 C 0.090(3) 0.5590(14) 0.4881(13) 0.118(9) Uani 0.50 1 d PGDU A -1
H79 H 0.1418 0.5936 0.4816 0.142 Uiso 0.50 1 calc PR A -1
C80 C -0.046(3) 0.5682(14) 0.4693(11) 0.108(7) Uani 0.50 1 d PGDU A -1
H80 H -0.0875 0.6092 0.4499 0.130 Uiso 0.50 1 calc PR A -1
C81 C -0.122(3) 0.5175(14) 0.4788(10) 0.107(7) Uani 0.50 1 d PGDU A -1
H81 H -0.2151 0.5239 0.4660 0.129 Uiso 0.50 1 calc PR A -1

loop_
_atom_site_aniso_label
_atom_site_aniso_U_11
_atom_site_aniso_U_22
_atom_site_aniso_U_33
_atom_site_aniso_U_23
_atom_site_aniso_U_13
_atom_site_aniso_U_12
Br1 0.02163(18) 0.0389(2) 0.0387(2) -0.00328(15) 0.01152(15) -0.00337(14)
Br2 0.0334(2) 0.0390(2) 0.0466(2) 0.00607(15) 0.02256(18) -0.00798(15)
O1 0.0306(13) 0.0291(12) 0.0386(13) -0.0001(10) 0.0168(11) 0.0084(10)
O2 0.0367(14) 0.0372(13) 0.0420(14) -0.0030(10) 0.0196(12) 0.0078(11)
O3 0.0353(13) 0.0392(13) 0.0299(12) -0.0008(10) 0.0177(11) 0.0077(11)
O4 0.0227(12) 0.0212(11) 0.0359(13) 0.0023(9) 0.0022(10) 0.0024(9)
O5 0.0222(12) 0.0258(11) 0.0364(13) -0.0005(9) -0.0004(10) 0.0033(9)
O6 0.0352(13) 0.0373(12) 0.0223(11) 0.0004(9) 0.0128(10) -0.0061(10)
O7 0.0414(14) 0.0315(12) 0.0288(12) 0.0000(9) 0.0218(11) -0.0067(10)
C1 0.0184(16) 0.0241(16) 0.0233(16) -0.0015(13) 0.0045(14) 0.0021(13)
C2 0.0195(16) 0.0218(16) 0.0261(16) 0.0037(12) 0.0045(14) 0.0037(12)
C3 0.0254(17) 0.0123(14) 0.0341(18) 0.0037(12) 0.0095(15) 0.0019(12)
C4 0.0284(18) 0.0132(14) 0.0335(18) 0.0009(12) 0.0100(15) -0.0004(13)
C5 0.0303(19) 0.0184(15) 0.0297(18) -0.0074(13) 0.0087(16) -0.0065(14)
C6 0.0257(17) 0.0266(17) 0.0210(16) -0.0036(13) 0.0046(14) -0.0009(13)
C7 0.0289(18) 0.0294(17) 0.0201(16) -0.0037(13) 0.0104(14) -0.0031(14)
C8 0.0300(18) 0.0298(17) 0.0216(16) 0.0026(13) 0.0132(15) 0.0011(14)
C9 0.0281(18) 0.0235(16) 0.0253(17) 0.0031(13) 0.0132(15) -0.0024(14)
C10 0.0168(15) 0.0215(15) 0.0268(17) -0.0001(12) 0.0121(14) -0.0012(12)
C11 0.0151(15) 0.0242(15) 0.0265(16) -0.0021(13) 0.0118(14) -0.0024(12)
C12 0.0160(16) 0.0255(16) 0.0244(16) -0.0015(12) 0.0072(13) -0.0015(12)
C13 0.0189(16) 0.0321(17) 0.0172(15) 0.0014(13) 0.0045(13) 0.0001(13)
C14 0.0217(17) 0.0223(16) 0.0222(16) 0.0042(12) 0.0059(14) 0.0014(13)
C15 0.0254(17) 0.0294(16) 0.0219(16) 0.0111(13) 0.0085(14) 0.0032(14)
C16 0.0250(18) 0.0200(15) 0.0267(17) 0.0107(13) 0.0075(14) 0.0016(13)
C17 0.034(2) 0.0218(16) 0.0357(19) 0.0103(14) 0.0153(17) -0.0040(14)
C18 0.0249(18) 0.0214(16) 0.042(2) 0.0038(14) 0.0112(16) -0.0111(13)
C19 0.0273(18) 0.0151(15) 0.0346(18) 0.0002(13) 0.0087(16) -0.0052(13)
C20 0.0254(18) 0.0212(15) 0.0309(18) -0.0049(13) 0.0045(15) -0.0086(13)
C21 0.0194(17) 0.0288(17) 0.0304(17) -0.0035(14) 0.0011(15) -0.0089(14)
C22 0.0201(17) 0.0340(18) 0.0244(17) 0.0031(14) -0.0022(14) -0.0020(14)
C23 0.0233(18) 0.0339(18) 0.0202(16) 0.0035(13) 0.0037(14) -0.0001(14)
C24 0.0278(18) 0.0278(17) 0.0219(16) 0.0100(13) 0.0077(15) 0.0014(14)
C25 0.0268(18) 0.0247(16) 0.0239(16) 0.0091(13) 0.0120(15) 0.0028(13)
C26 0.0271(18) 0.0209(15) 0.0309(18) 0.0089(13) 0.0167(15) -0.0001(13)
C27 0.0192(16) 0.0225(15) 0.0306(17) 0.0031(12) 0.0152(14) -0.0029(12)
C28 0.0220(17) 0.0153(14) 0.0306(17) -0.0049(12) 0.0127(15) -0.0046(12)
C29 0.0185(16) 0.0181(15) 0.0327(18) -0.0069(13) 0.0101(15) -0.0056(12)
C30 0.0265(17) 0.0255(16) 0.0254(17) -0.0113(13) 0.0114(15) -0.0059(13)
C31 0.0261(17) 0.0326(18) 0.0206(16) -0.0038(13) 0.0076(14) 0.0011(14)
C32 0.0346(19) 0.0403(19) 0.0200(16) -0.0019(14) 0.0165(15) -0.0006(15)
C33 0.0308(19) 0.0383(19) 0.0237(17) 0.0101(14) 0.0142(16) 0.0006(15)
C34 0.033(2) 0.044(2) 0.0347(19) 0.0127(16) 0.0241(17) 0.0004(16)
C35 0.033(2) 0.0355(19) 0.040(2) 0.0122(16) 0.0236(18) -0.0041(15)
C36 0.0235(18) 0.0368(19) 0.046(2) 0.0073(16) 0.0197(17) -0.0085(15)
C37 0.0210(18) 0.0309(17) 0.045(2) 0.0043(15) 0.0139(16) -0.0106(14)
C38 0.0173(17) 0.0333(18) 0.042(2) 0.0009(15) 0.0070(16) -0.0114(14)
C39 0.0107(16) 0.0389(19) 0.048(2) 0.0094(16) 0.0066(16) -0.0005(14)
C40 0.0132(16) 0.0388(19) 0.0326(18) 0.0092(15) 0.0011(14) 0.0041(14)
C41 0.0180(17) 0.0333(19) 0.044(2) 0.0122(15) 0.0065(16) 0.0100(14)
C42 0.0231(18) 0.0276(17) 0.0346(19) 0.0152(14) 0.0072(16) 0.0072(14)
C43 0.0285(19) 0.0170(15) 0.0400(19) 0.0127(14) 0.0123(16) 0.0080(13)
C44 0.0303(19) 0.0138(15) 0.0395(19) 0.0075(13) 0.0158(16) 0.0018(13)
C45 0.0314(19) 0.0124(14) 0.0398(19) -0.0011(13) 0.0178(16) -0.0006(13)
C46 0.035(2) 0.0135(14) 0.043(2) -0.0057(14) 0.0196(17) 0.0017(13)
C47 0.034(2) 0.0267(17) 0.039(2) -0.0110(14) 0.0196(17) 0.0001(14)
C48 0.037(2) 0.0353(19) 0.0343(19) -0.0096(15) 0.0244(17) 0.0034(15)
C49 0.036(2) 0.044(2) 0.0283(18) -0.0045(15) 0.0227(16) 0.0016(16)
C50 0.033(2) 0.050(2) 0.0345(19) 0.0029(16) 0.0252(18) 0.0023(16)
C51 0.031(2) 0.049(2) 0.048(2) 0.0000(17) 0.0311(19) 0.0004(16)
C52 0.0229(19) 0.048(2) 0.050(2) 0.0054(17) 0.0251(18) -0.0035(16)
C53 0.0146(17) 0.046(2) 0.049(2) 0.0081(17) 0.0165(16) 0.0030(15)
C54 0.0191(18) 0.042(2) 0.056(2) 0.0033(17) 0.0195(18) 0.0094(15)
C55 0.0218(18) 0.0307(18) 0.055(2) 0.0102(16) 0.0171(17) 0.0149(14)
C56 0.0285(19) 0.0225(17) 0.052(2) 0.0061(15) 0.0198(18) 0.0118(14)
C57 0.037(2) 0.0213(16) 0.055(2) -0.0022(15) 0.025(2) 0.0104(15)
C58 0.039(2) 0.0356(18) 0.046(2) -0.0049(16) 0.0294(19) 0.0101(16)
C59 0.032(2) 0.041(2) 0.052(2) -0.0028(17) 0.0303(19) 0.0072(16)
C60 0.0187(17) 0.0295(17) 0.0320(18) 0.0054(14) 0.0060(15) 0.0066(13)
C61 0.0259(19) 0.046(2) 0.037(2) 0.0013(16) 0.0060(16) -0.0008(16)
C62 0.035(2) 0.046(2) 0.037(2) 0.0107(16) 0.0067(17) 0.0014(17)
C63 0.035(2) 0.046(2) 0.054(2) -0.0124(18) 0.0215(19) -0.0005(17)
C64 0.038(2) 0.0338(18) 0.0272(17) -0.0006(14) 0.0193(16) 0.0024(15)
C65 0.061(3) 0.045(2) 0.049(2) -0.0006(17) 0.039(2) -0.0081(19)
C66 0.050(2) 0.050(2) 0.0265(18) 0.0031(16) 0.0175(18) 0.0120(18)
C67 0.045(2) 0.046(2) 0.043(2) 0.0041(16) 0.0257(19) 0.0069(17)
C68 0.063(3) 0.064(3) 0.107(4) -0.005(3) 0.042(3) 0.018(2)
C69 0.043(2) 0.038(2) 0.070(3) 0.011(2) 0.015(2) 0.0128(19)
C70 0.039(2) 0.037(2) 0.071(3) -0.002(2) -0.003(2) -0.0045(18)
C71 0.068(3) 0.064(3) 0.053(3) 0.010(2) -0.004(3) 0.002(2)
C72 0.088(4) 0.099(4) 0.050(3) 0.025(3) 0.021(3) 0.024(3)
C73 0.078(4) 0.073(3) 0.094(4) 0.029(3) 0.028(3) 0.000(3)
C74 0.051(3) 0.038(2) 0.080(3) -0.005(2) 0.022(2) -0.0042(19)
C75 0.208(16) 0.197(14) 0.076(9) -0.059(9) 0.098(10) -0.085(12)
C76 0.146(15) 0.124(12) 0.037(8) -0.033(8) 0.036(10) 0.023(10)
C77 0.107(14) 0.157(18) 0.065(15) -0.038(13) 0.016(12) 0.053(11)
C78 0.124(14) 0.145(18) 0.051(11) -0.021(12) 0.027(10) 0.075(12)
C79 0.141(16) 0.16(2) 0.086(12) -0.020(12) 0.077(11) 0.023(15)
C80 0.122(15) 0.152(15) 0.035(8) -0.017(9) 0.019(10) 0.085(13)
C81 0.128(15) 0.143(16) 0.037(10) 0.001(11) 0.022(12) 0.070(12)

loop_
_atom_type_symbol
_atom_type_description
_atom_type_scat_dispersion_real
_atom_type_scat_dispersion_imag
_atom_type_scat_source
C C 0.0033 0.0016 'International Tables Vol C Tables 4.2.6.8 and 6.1.1.4'
H H 0.0000 0.0000 'International Tables Vol C Tables 4.2.6.8 and 6.1.1.4'
O O 0.0106 0.0060 'International Tables Vol C Tables 4.2.6.8 and 6.1.1.4'
Br Br -0.2901 2.4595 'International Tables Vol C Tables 4.2.6.8 and 6.1.1.4'

loop_
_geom_angle_atom_site_label_1
_geom_angle_atom_site_label_2
_geom_angle_atom_site_label_3
_geom_angle
C2 O4 O5 101.84(18)
C60 O5 O4 107.80(18)
C8 O6 O7 103.24(18)
C64 O7 O6 107.81(18)
O1 C1 C11 121.8(2)
O1 C1 C2 121.5(2)
C11 C1 C2 116.5(2)
O4 C2 C14 111.7(2)
O4 C2 C3 105.9(2)
C14 C2 C3 100.1(2)
O4 C2 C1 109.5(2)
C14 C2 C1 111.0(2)
C3 C2 C1 118.3(2)
C4 C3 C16 117.6(3)
C4 C3 C2 130.5(3)
C16 C3 C2 107.7(2)
C3 C4 C19 119.8(3)
C3 C4 C5 129.9(3)
C19 C4 C5 105.6(3)
O2 C5 C6 129.1(3)
O2 C5 C4 128.1(3)
C6 C5 C4 102.8(2)
C7 C6 C20 118.8(3)
C7 C6 C5 130.3(3)
C20 C6 C5 105.9(2)
C6 C7 C23 118.5(3)
C6 C7 C8 130.0(3)
C23 C7 C8 107.5(2)
O6 C8 C25 112.6(2)
O6 C8 C7 105.0(2)
C25 C8 C7 100.1(2)
O6 C8 C9 109.9(2)
C25 C8 C9 111.2(2)
C7 C8 C9 117.7(2)
O3 C9 C10 122.0(3)
O3 C9 C8 121.0(3)
C10 C9 C8 116.9(2)
C11 C10 C9 124.5(2)
C11 C10 C27 121.6(2)
C9 C10 C27 113.9(2)
C10 C11 C12 122.4(2)
C10 C11 C1 124.6(2)
C12 C11 C1 113.0(2)
C11 C12 C29 113.5(2)
C11 C12 C13 111.5(2)
C29 C12 C13 102.0(2)
C11 C12 Br1 106.91(17)
C29 C12 Br1 111.22(18)
C13 C12 Br1 111.88(19)
C14 C13 C31 120.6(3)
C14 C13 C12 123.0(2)
C31 C13 C12 109.2(2)
C13 C14 C15 119.4(3)
C13 C14 C2 125.1(2)
C15 C14 C2 109.8(2)
C33 C15 C14 121.3(3)
C33 C15 C16 120.3(3)
C14 C15 C16 107.2(2)
C17 C16 C3 122.8(3)
C17 C16 C15 118.9(3)
C3 C16 C15 109.3(2)
C16 C17 C18 118.8(3)
C16 C17 C35 121.1(3)
C18 C17 C35 107.9(3)
C19 C18 C17 118.3(3)
C19 C18 C37 120.5(3)
C17 C18 C37 108.2(3)
C18 C19 C4 122.4(3)
C18 C19 C20 120.0(3)
C4 C19 C20 108.7(2)
C21 C20 C6 123.0(3)
C21 C20 C19 119.0(3)
C6 C20 C19 108.8(3)
C20 C21 C22 118.0(3)
C20 C21 C38 121.4(3)
C22 C21 C38 108.3(3)
C23 C22 C40 120.8(3)
C23 C22 C21 119.1(3)
C40 C22 C21 108.1(3)
C22 C23 C24 119.3(3)
C22 C23 C7 122.3(3)
C24 C23 C7 109.4(3)
C42 C24 C25 121.3(3)
C42 C24 C23 120.5(3)
C25 C24 C23 108.0(2)
C26 C25 C24 119.3(3)
C26 C25 C8 124.5(3)
C24 C25 C8 109.7(2)
C25 C26 C44 120.0(3)
C25 C26 C27 123.6(3)
C44 C26 C27 109.3(3)
C28 C27 C26 103.0(2)
C28 C27 C10 113.9(2)
C26 C27 C10 111.6(2)
C28 C27 Br2 110.14(18)
C26 C27 Br2 111.18(18)
C10 C27 Br2 107.08(17)
C29 C28 C45 119.7(2)
C29 C28 C27 122.0(2)
C45 C28 C27 109.7(3)
C28 C29 C30 120.6(3)
C28 C29 C12 121.4(2)
C30 C29 C12 110.3(2)
C47 C30 C29 120.7(3)
C47 C30 C31 119.7(3)
C29 C30 C31 108.4(2)
C32 C31 C30 120.7(3)
C32 C31 C13 120.3(3)
C30 C31 C13 108.9(2)
C31 C32 C33 118.9(3)
C31 C32 C49 119.6(3)
C33 C32 C49 108.1(3)
C15 C33 C34 120.6(3)
C15 C33 C32 119.2(3)
C34 C33 C32 108.1(3)
C35 C34 C33 119.8(3)
C35 C34 C50 119.6(3)
C33 C34 C50 108.1(3)
C34 C35 C36 120.6(3)
C34 C35 C17 119.3(3)
C36 C35 C17 107.8(3)
C52 C36 C35 120.0(3)
C52 C36 C37 119.5(3)
C35 C36 C37 108.4(3)
C38 C37 C36 120.1(3)
C38 C37 C18 119.9(3)
C36 C37 C18 107.7(3)
C37 C38 C39 120.5(3)
C37 C38 C21 119.2(3)
C39 C38 C21 108.1(3)
C53 C39 C38 119.9(3)
C53 C39 C40 119.9(3)
C38 C39 C40 107.5(3)
C41 C40 C22 120.2(3)
C41 C40 C39 119.4(3)
C22 C40 C39 108.0(3)
C40 C41 C55 120.3(3)
C40 C41 C42 119.2(3)
C55 C41 C42 107.9(3)
C24 C42 C43 119.5(3)
C24 C42 C41 120.0(3)
C43 C42 C41 107.9(3)
C44 C43 C42 118.4(3)
C44 C43 C56 119.8(3)
C42 C43 C56 108.7(3)
C43 C44 C26 121.0(3)
C43 C44 C45 120.2(3)
C26 C44 C45 108.1(3)
C46 C45 C28 120.8(3)
C46 C45 C44 120.0(3)
C28 C45 C44 108.8(2)
C45 C46 C47 119.5(3)
C45 C46 C57 120.1(3)
C47 C46 C57 107.8(3)
C30 C47 C48 120.0(3)
C30 C47 C46 118.6(3)
C48 C47 C46 108.5(3)
C49 C48 C47 120.1(3)
C49 C48 C58 119.5(3)
C47 C48 C58 107.8(3)
C48 C49 C50 120.2(3)
C48 C49 C32 120.0(3)
C50 C49 C32 108.0(3)
C51 C50 C49 120.1(3)
C51 C50 C34 120.2(3)
C49 C50 C34 107.8(3)
C50 C51 C59 120.4(3)
C50 C51 C52 120.2(3)
C59 C51 C52 107.5(3)
C36 C52 C53 120.4(3)
C36 C52 C51 119.4(3)
C53 C52 C51 108.2(3)
C39 C53 C52 119.6(3)
C39 C53 C54 120.0(3)
C52 C53 C54 108.0(3)
C55 C54 C53 120.0(3)
C55 C54 C59 120.5(3)
C53 C54 C59 107.7(3)
C54 C55 C41 120.4(3)
C54 C55 C56 119.9(3)
C41 C55 C56 107.6(3)
C57 C56 C43 120.5(3)
C57 C56 C55 119.5(3)
C43 C56 C55 107.8(3)
C56 C57 C58 120.5(3)
C56 C57 C46 119.4(3)
C58 C57 C46 107.6(3)
C59 C58 C48 120.4(3)
C59 C58 C57 119.6(3)
C48 C58 C57 108.2(3)
C58 C59 C51 119.5(3)
C58 C59 C54 119.9(3)
C51 C59 C54 108.5(3)
O5 C60 C62 109.2(2)
O5 C60 C63 110.1(3)
C62 C60 C63 112.6(3)
O5 C60 C61 100.1(2)
C62 C60 C61 112.6(3)
C63 C60 C61 111.5(3)
C60 C61 H61A 109.5
C60 C61 H61B 109.5
H61A C61 H61B 109.5
C60 C61 H61C 109.5
H61A C61 H61C 109.5
H61B C61 H61C 109.5
C60 C62 H62A 109.5
C60 C62 H62B 109.5
H62A C62 H62B 109.5
C60 C62 H62C 109.5
H62A C62 H62C 109.5
H62B C62 H62C 109.5
C60 C63 H63A 109.5
C60 C63 H63B 109.5
H63A C63 H63B 109.5
C60 C63 H63C 109.5
H63A C63 H63C 109.5
H63B C63 H63C 109.5
O7 C64 C67 111.0(2)
O7 C64 C65 100.7(2)
C67 C64 C65 111.1(3)
O7 C64 C66 109.2(2)
C67 C64 C66 111.8(3)
C65 C64 C66 112.5(3)
C64 C65 H65A 109.5
C64 C65 H65B 109.5
H65A C65 H65B 109.5
C64 C65 H65C 109.5
H65A C65 H65C 109.5
H65B C65 H65C 109.5
C64 C66 H66A 109.5
C64 C66 H66B 109.5
H66A C66 H66B 109.5
C64 C66 H66C 109.5
H66A C66 H66C 109.5
H66B C66 H66C 109.5
C64 C67 H67A 109.5
C64 C67 H67B 109.5
H67A C67 H67B 109.5
C64 C67 H67C 109.5
H67A C67 H67C 109.5
H67B C67 H67C 109.5
C69 C68 H68A 109.5
C69 C68 H68B 109.5
H68A C68 H68B 109.5
C69 C68 H68C 109.5
H68A C68 H68C 109.5
H68B C68 H68C 109.5
C74 C69 C70 118.7(4)
C74 C69 C68 120.5(4)
C70 C69 C68 120.8(4)
C71 C70 C69 121.5(4)
C71 C70 H70 119.3
C69 C70 H70 119.3
C70 C71 C72 120.8(5)
C70 C71 H71 119.6
C72 C71 H71 119.6
C73 C72 C71 117.5(5)
C73 C72 H72 121.3
C71 C72 H72 121.3
C74 C73 C72 121.4(5)
C74 C73 H73 119.3
C72 C73 H73 119.3
C69 C74 C73 120.1(4)
C69 C74 H74 119.9
C73 C74 H74 119.9
C76 C75 H75A 109.5
C76 C75 H75B 109.5
H75A C75 H75B 109.5
C76 C75 H75C 109.5
H75A C75 H75C 109.5
H75B C75 H75C 109.5
C77 C76 C81 120.0
C77 C76 C75 119.2(17)
C81 C76 C75 120.8(17)
C78 C77 C76 120.0
C78 C77 H77 120.0
C76 C77 H77 120.0
C77 C78 C79 120.0
C77 C78 H78 120.0
C79 C78 H78 120.0
C80 C79 C78 120.0
C80 C79 H79 120.0
C78 C79 H79 120.0
C81 C80 C79 120.0
C81 C80 H80 120.0
C79 C80 H80 120.0
C80 C81 C76 120.0
C80 C81 H81 120.0
C76 C81 H81 120.0

loop_
_geom_bond_atom_site_label_1
_geom_bond_atom_site_label_2
_geom_bond_distance
Br1 C12 1.993(3)
Br2 C27 2.004(3)
O1 C1 1.193(3)
O2 C5 1.194(3)
O3 C9 1.201(3)
O4 C2 1.422(3)
O4 O5 1.488(3)
O5 C60 1.451(3)
O6 C8 1.425(3)
O6 O7 1.492(3)
O7 C64 1.450(3)
C1 C11 1.534(4)
C1 C2 1.558(4)
C2 C14 1.527(4)
C2 C3 1.538(4)
C3 C4 1.371(4)
C3 C16 1.447(4)
C4 C19 1.439(4)
C4 C5 1.530(4)
C5 C6 1.512(4)
C6 C7 1.373(4)
C6 C20 1.444(4)
C7 C23 1.450(4)
C7 C8 1.547(4)
C8 C25 1.535(4)
C8 C9 1.557(4)
C9 C10 1.519(4)
C10 C11 1.341(4)
C10 C27 1.520(4)
C11 C12 1.509(4)
C12 C29 1.510(4)
C12 C13 1.520(4)
C13 C14 1.355(4)
C13 C31 1.438(4)
C14 C15 1.432(4)
C15 C33 1.382(4)
C15 C16 1.449(4)
C16 C17 1.386(4)
C17 C18 1.438(4)
C17 C35 1.451(4)
C18 C19 1.379(4)
C18 C37 1.449(4)
C19 C20 1.452(4)
C20 C21 1.381(4)
C21 C22 1.440(4)
C21 C38 1.447(4)
C22 C23 1.387(4)
C22 C40 1.438(4)
C23 C24 1.441(4)
C24 C42 1.389(4)
C24 C25 1.425(4)
C25 C26 1.362(4)
C26 C44 1.438(4)
C26 C27 1.505(4)
C27 C28 1.496(4)
C28 C29 1.364(4)
C28 C45 1.427(4)
C29 C30 1.427(4)
C30 C47 1.394(4)
C30 C31 1.436(4)
C31 C32 1.393(4)
C32 C33 1.441(4)
C32 C49 1.444(4)
C33 C34 1.440(4)
C34 C35 1.391(4)
C34 C50 1.447(4)
C35 C36 1.440(5)
C36 C52 1.395(4)
C36 C37 1.442(4)
C37 C38 1.384(4)
C38 C39 1.439(4)
C39 C53 1.391(5)
C39 C40 1.463(4)
C40 C41 1.390(4)
C41 C55 1.443(5)
C41 C42 1.457(4)
C42 C43 1.432(4)
C43 C44 1.395(4)
C43 C56 1.438(4)
C44 C45 1.441(4)
C45 C46 1.390(4)
C46 C47 1.445(4)
C46 C57 1.453(4)
C47 C48 1.443(4)
C48 C49 1.392(4)
C48 C58 1.446(5)
C49 C50 1.443(4)
C50 C51 1.385(5)
C51 C59 1.443(5)
C51 C52 1.455(5)
C52 C53 1.446(5)
C53 C54 1.449(5)
C54 C55 1.383(4)
C54 C59 1.450(5)
C55 C56 1.460(4)
C56 C57 1.394(5)
C57 C58 1.452(4)
C58 C59 1.397(5)
C60 C62 1.517(4)
C60 C63 1.517(4)
C60 C61 1.525(4)
C61 H61A 0.9800
C61 H61B 0.9800
C61 H61C 0.9800
C62 H62A 0.9800
C62 H62B 0.9800
C62 H62C 0.9800
C63 H63A 0.9800
C63 H63B 0.9800
C63 H63C 0.9800
C64 C67 1.517(4)
C64 C65 1.519(4)
C64 C66 1.522(4)
C65 H65A 0.9800
C65 H65B 0.9800
C65 H65C 0.9800
C66 H66A 0.9800
C66 H66B 0.9800
C66 H66C 0.9800
C67 H67A 0.9800
C67 H67B 0.9800
C67 H67C 0.9800
C68 C69 1.489(6)
C68 H68A 0.9800
C68 H68B 0.9800
C68 H68C 0.9800
C69 C74 1.361(5)
C69 C70 1.395(5)
C70 C71 1.350(6)
C70 H70 0.9500
C71 C72 1.395(7)
C71 H71 0.9500
C72 C73 1.387(7)
C72 H72 0.9500
C73 C74 1.386(6)
C73 H73 0.9500
C74 H74 0.9500
C75 C76 1.46(3)
C75 H75A 0.9800
C75 H75B 0.9800
C75 H75C 0.9800
C76 C77 1.3900
C76 C81 1.3900
C77 C78 1.3900
C77 H77 0.9500
C78 C79 1.3900
C78 H78 0.9500
C79 C80 1.3900
C79 H79 0.9500
C80 C81 1.3900
C80 H80 0.9500
C81 H81 0.9500
